data_2208263
loop_
_publ_author_name
'Batsanov, Andrei S.'
'Perepichka, Igor F.'

_publ_section_title
;
 Ethyl 9-dicyanomethylene-2,5,7-trinitrofluorene-4-carboxylate
;
_journal_coeditor_code BT6807
_journal_issue 3
_journal_name_full 'Acta Crystallographica Section E'
_journal_page_first o885
_journal_page_last o887
_journal_paper_doi 10.1107/S1600536806003175
_journal_volume 62
_journal_year 2006
_chemical_formula_iupac 'C19 H9 N5 O8'
_chemical_formula_moiety 'C19 H9 N5 O8'
_chemical_formula_sum 'C19 H9 N5 O8'
_chemical_formula_weight 435.31
_chemical_name_systematic
;
Ethyl 9-dicyanomethylene-2,5,7-trinitrofluorene-4-carboxylate
;
_space_group_IT_number 14
_symmetry_cell_setting monoclinic
_symmetry_space_group_name_Hall '-P 2ybc'
_symmetry_space_group_name_H-M 'P 1 21/c 1'
_atom_sites_solution_hydrogens geom
_atom_sites_solution_primary direct
_atom_sites_solution_secondary difmap
_audit_creation_method SHELXL-97
_cell_angle_alpha 90.00
_cell_angle_beta 99.400(10)
_cell_angle_gamma 90.00
_cell_formula_units_Z 4
_cell_length_a 19.481(2)
_cell_length_b 8.6200(10)
_cell_length_c 10.8140(10)
_cell_measurement_reflns_used 1107
_cell_measurement_temperature 110(2)
_cell_measurement_theta_max 22.6
_cell_measurement_theta_min 3.1
_cell_volume 1791.6(3)
_computing_cell_refinement SMART
_computing_data_collection 'SMART (Bruker, 1997)'
_computing_data_reduction 'SAINT (Bruker, 1999)'
_computing_molecular_graphics SHELXTL
_computing_publication_material SHELXTL
_computing_structure_refinement SHELXTL
_computing_structure_solution 'SHELXTL (Bruker, 1997)'
_diffrn_ambient_temperature 110(2)
_diffrn_detector_area_resol_mean 8
_diffrn_measured_fraction_theta_full 0.974
_diffrn_measured_fraction_theta_max 0.974
_diffrn_measurement_device_type 'Bruker SMART 1 K CCD area-detector'
_diffrn_measurement_method \w
_diffrn_radiation_monochromator graphite
_diffrn_radiation_source 'fine-focus sealed tube'
_diffrn_radiation_type MoK\a
_diffrn_radiation_wavelength 0.71073
_diffrn_reflns_av_R_equivalents 0.1260
_diffrn_reflns_av_sigmaI/netI 0.1529
_diffrn_reflns_limit_h_max 22
_diffrn_reflns_limit_h_min -13
_diffrn_reflns_limit_k_max 10
_diffrn_reflns_limit_k_min -9
_diffrn_reflns_limit_l_max 12
_diffrn_reflns_limit_l_min -12
_diffrn_reflns_number 7993
_diffrn_reflns_theta_full 25.00
_diffrn_reflns_theta_max 25.00
_diffrn_reflns_theta_min 2.12
_diffrn_standards_number 0
_exptl_absorpt_coefficient_mu 0.130
_exptl_absorpt_correction_type none
_exptl_crystal_colour yellow
_exptl_crystal_density_diffrn 1.615
_exptl_crystal_density_method 'not measured'
_exptl_crystal_description prism
_exptl_crystal_F_000 888
_exptl_crystal_size_max 0.18
_exptl_crystal_size_mid 0.07
_exptl_crystal_size_min 0.07
_refine_diff_density_max 0.405
_refine_diff_density_min -0.366
_refine_ls_extinction_coef 0.018(2)
_refine_ls_extinction_expression Fc^*^=kFc[1+0.001xFc^2^\l^3^/sin(2\q)]^-1/4^
_refine_ls_extinction_method SHELXTL
_refine_ls_goodness_of_fit_ref 1.027
_refine_ls_hydrogen_treatment constr
_refine_ls_matrix_type full
_refine_ls_number_parameters 292
_refine_ls_number_reflns 3079
_refine_ls_number_restraints 0
_refine_ls_restrained_S_all 1.027
_refine_ls_R_factor_all 0.1653
_refine_ls_R_factor_gt 0.0665
_refine_ls_shift/su_max 0.000
_refine_ls_shift/su_mean 0.000
_refine_ls_structure_factor_coef Fsqd
_refine_ls_weighting_details 'calc w=1/[\s^2^(Fo^2^)+(0.0632P)^2^+0.5406P] where P=(Fo^2^+2Fc^2^)/3'
_refine_ls_weighting_scheme calc
_refine_ls_wR_factor_gt 0.1310
_refine_ls_wR_factor_ref 0.1723
_reflns_number_gt 1518
_reflns_number_total 3079
_reflns_threshold_expression I>2\s(I)
_cod_data_source_file bt6807.cif
_cod_data_source_block I
_cod_depositor_comments
;
The following automatic conversions were performed:
'_symmetry_cell_setting' value 'Monoclinic' changed to 'monoclinic'
according to '/home/saulius/struct/CIF-dictionaries/cif_core.dic'
dictionary named 'cif_core.dic' version 2.4.1 from 2010-06-29.

Automatic conversion script
Id: cif_fix_enum 1527 2010-12-29 10:47:43Z saulius 

The following automatic conversions were performed:

'_symmetry_cell_setting' value 'Monoclinic' changed to 'monoclinic'
according to /home/saulius/struct/CIF-dictionaries/cif_core.dic
dictionary named 'cif_core.dic' version 2.4.1 from 2010-06-29.

Automatic conversion script
Id: cif_fix_values 1715 2011-07-08 13:25:40Z adriana 
;
_cod_original_sg_symbol_H-M 'P 21/c'
_cod_database_code 2208263
_cod_database_fobs_code 2208263

loop_
_symmetry_equiv_pos_as_xyz
'x, y, z'
'-x, y+1/2, -z+1/2'
'-x, -y, -z'
'x, -y-1/2, z-1/2'

loop_
_atom_site_label
_atom_site_fract_x
_atom_site_fract_y
_atom_site_fract_z
_atom_site_U_iso_or_equiv
_atom_site_adp_type
_atom_site_calc_flag
_atom_site_refinement_flags
_atom_site_occupancy
_atom_site_type_symbol
O1 0.53613(17) 0.2322(4) 0.2237(4) 0.0309(9) Uani d . 1 O
O2 0.55693(17) 0.2996(4) 0.4205(3) 0.0321(10) Uani d . 1 O
O3 0.34804(18) 0.4135(4) 0.6081(3) 0.0330(10) Uani d . 1 O
O4 0.28475(17) 0.5939(4) 0.5031(3) 0.0293(9) Uani d . 1 O
O5 0.21531(18) 0.2915(4) 0.4372(3) 0.0323(10) Uani d . 1 O
O6 0.13270(17) 0.4589(4) 0.4749(3) 0.0302(10) Uani d . 1 O
O7 -0.00294(18) 0.6632(5) 0.0855(4) 0.0407(11) Uani d . 1 O
O8 0.04476(17) 0.6932(5) -0.0813(4) 0.0385(11) Uani d . 1 O
N2 0.5196(2) 0.2939(5) 0.3175(5) 0.0264(11) Uani d . 1 N
N4 0.3258(2) 0.4838(5) 0.5107(4) 0.0271(11) Uani d . 1 N
N7 0.0466(2) 0.6547(5) 0.0287(4) 0.0309(12) Uani d . 1 N
N15 0.4359(2) 0.4704(5) -0.1171(4) 0.0264(11) Uani d . 1 N
N16 0.2283(2) 0.6451(5) -0.2394(4) 0.0317(12) Uani d . 1 N
C1 0.4162(2) 0.4011(6) 0.1842(5) 0.0216(12) Uani d . 1 C
H1 0.4389 0.3905 0.1133 0.026 Uiso d R 1 H
C2 0.4497(2) 0.3643(5) 0.3044(5) 0.0198(12) Uani d . 1 C
C3 0.4208(3) 0.3903(6) 0.4109(5) 0.0246(12) Uani d . 1 C
H3 0.4471 0.3747 0.4920 0.029 Uiso d R 1 H
C4 0.3523(2) 0.4397(5) 0.3960(5) 0.0202(12) Uani d . 1 C
C5 0.1783(3) 0.4889(6) 0.2876(5) 0.0245(13) Uani d . 1 C
C6 0.1152(2) 0.5433(6) 0.2194(5) 0.0272(13) Uani d . 1 C
H6 0.0741 0.5440 0.2561 0.033 Uiso d R 1 H
C7 0.1136(2) 0.5954(6) 0.0985(5) 0.0225(12) Uani d . 1 C
C8 0.1697(2) 0.5900(6) 0.0349(5) 0.0252(13) Uani d . 1 C
H8 0.1657 0.6200 -0.0506 0.030 Uiso d R 1 H
C9 0.3006(2) 0.5089(6) 0.0615(5) 0.0206(12) Uani d . 1 C
C10 0.3476(2) 0.4543(5) 0.1728(4) 0.0190(12) Uani d . 1 C
C11 0.3132(2) 0.4608(5) 0.2780(4) 0.0191(12) Uani d . 1 C
C12 0.2382(3) 0.4980(6) 0.2302(5) 0.0237(12) Uani d . 1 C
C13 0.2325(2) 0.5381(6) 0.1038(5) 0.0204(12) Uani d . 1 C
C14 0.3158(2) 0.5339(6) -0.0545(5) 0.0222(12) Uani d . 1 C
C15 0.3831(3) 0.4987(6) -0.0877(5) 0.0224(12) Uani d . 1 C
C16 0.2665(3) 0.5949(6) -0.1573(5) 0.0235(12) Uani d . 1 C
C17 0.1782(2) 0.4036(6) 0.4085(5) 0.0261(13) Uani d . 1 C
C18 0.1288(3) 0.3746(6) 0.5921(4) 0.0294(14) Uani d . 1 C
H181 0.1753 0.3702 0.6450 0.038 Uiso d R 1 H
H182 0.1123 0.2671 0.5734 0.038 Uiso d R 1 H
C19 0.0786(3) 0.4606(7) 0.6594(5) 0.0380(15) Uani d . 1 C
H191 0.0952 0.5670 0.6766 0.049(10) Uiso d R 1 H
H192 0.0753 0.4081 0.7385 0.049(10) Uiso d R 1 H
H193 0.0327 0.4629 0.6066 0.049(10) Uiso d R 1 H

loop_
_atom_site_aniso_label
_atom_site_aniso_U_11
_atom_site_aniso_U_22
_atom_site_aniso_U_33
_atom_site_aniso_U_12
_atom_site_aniso_U_13
_atom_site_aniso_U_23
O1 0.025(2) 0.034(2) 0.036(2) 0.0071(17) 0.0116(17) 0.0019(19)
O2 0.022(2) 0.039(3) 0.031(2) 0.0037(18) -0.0046(18) 0.0040(18)
O3 0.034(2) 0.044(3) 0.019(2) 0.0073(19) -0.0010(16) 0.0118(19)
O4 0.023(2) 0.038(2) 0.028(2) 0.0037(19) 0.0053(16) -0.0030(18)
O5 0.030(2) 0.028(2) 0.040(2) 0.0083(19) 0.0079(17) 0.0064(18)
O6 0.022(2) 0.038(2) 0.031(2) 0.0013(17) 0.0063(17) 0.0005(18)
O7 0.019(2) 0.058(3) 0.046(3) 0.0080(19) 0.0083(19) 0.014(2)
O8 0.023(2) 0.062(3) 0.028(2) 0.0122(19) -0.0031(17) 0.006(2)
N2 0.022(2) 0.021(3) 0.036(3) -0.001(2) 0.004(2) 0.006(2)
N4 0.022(3) 0.030(3) 0.029(3) 0.004(2) 0.001(2) 0.004(2)
N7 0.020(3) 0.039(3) 0.033(3) 0.005(2) 0.001(2) 0.005(2)
N15 0.021(3) 0.033(3) 0.025(3) -0.001(2) 0.005(2) -0.001(2)
N16 0.025(3) 0.040(3) 0.030(3) 0.003(2) 0.004(2) 0.003(2)
C1 0.019(3) 0.015(3) 0.030(3) 0.000(2) 0.001(2) 0.000(2)
C2 0.019(3) 0.013(3) 0.028(3) 0.003(2) 0.005(2) 0.003(2)
C3 0.025(3) 0.022(3) 0.024(3) -0.002(2) -0.002(2) 0.003(2)
C4 0.021(3) 0.015(3) 0.023(3) 0.002(2) 0.001(2) -0.001(2)
C5 0.019(3) 0.028(3) 0.028(3) 0.003(2) 0.008(2) 0.001(2)
C6 0.015(3) 0.036(4) 0.031(3) 0.000(2) 0.005(2) -0.003(3)
C7 0.015(3) 0.029(3) 0.023(3) 0.003(2) -0.001(2) 0.000(2)
C8 0.021(3) 0.033(3) 0.020(3) -0.004(2) -0.001(2) -0.001(2)
C9 0.013(3) 0.019(3) 0.030(3) -0.002(2) 0.003(2) -0.005(2)
C10 0.014(3) 0.019(3) 0.023(3) -0.003(2) 0.000(2) -0.002(2)
C11 0.018(3) 0.016(3) 0.024(3) 0.004(2) 0.006(2) -0.001(2)
C12 0.022(3) 0.023(3) 0.025(3) 0.005(2) 0.001(2) -0.002(2)
C13 0.020(3) 0.019(3) 0.022(3) -0.002(2) 0.001(2) -0.001(2)
C14 0.021(3) 0.022(3) 0.024(3) -0.003(2) 0.003(2) 0.000(2)
C15 0.023(3) 0.025(3) 0.018(3) -0.002(2) -0.002(2) 0.003(2)
C16 0.018(3) 0.029(3) 0.023(3) -0.001(2) 0.001(2) -0.005(3)
C17 0.012(3) 0.032(4) 0.034(3) -0.003(3) 0.004(2) -0.002(3)
C18 0.028(3) 0.040(4) 0.020(3) -0.004(3) 0.001(2) 0.007(3)
C19 0.036(3) 0.052(4) 0.027(3) -0.007(3) 0.010(3) 0.002(3)

loop_
_atom_type_symbol
_atom_type_description
_atom_type_scat_dispersion_real
_atom_type_scat_dispersion_imag
_atom_type_scat_source
C C 0.0033 0.0016 'International Tables Vol C Tables 4.2.6.8 and 6.1.1.4'
H H 0.0000 0.0000 'International Tables Vol C Tables 4.2.6.8 and 6.1.1.4'
N N 0.0061 0.0033 'International Tables Vol C Tables 4.2.6.8 and 6.1.1.4'
O O 0.0106 0.0060 'International Tables Vol C Tables 4.2.6.8 and 6.1.1.4'

loop_
_geom_angle_atom_site_label_1
_geom_angle_atom_site_label_2
_geom_angle_atom_site_label_3
_geom_angle
_geom_angle_publ_flag
C17 O6 C18 115.1(4) ?
O2 N2 O1 124.6(4) ?
O2 N2 C2 118.1(4) ?
O1 N2 C2 117.3(4) ?
O3 N4 O4 124.7(4) ?
O3 N4 C4 118.1(4) ?
O4 N4 C4 117.1(4) ?
O7 N7 O8 124.5(4) ?
O7 N7 C7 117.6(4) ?
O8 N7 C7 117.9(4) ?
C2 C1 C10 116.9(4) yes
C2 C1 H1 121.5 ?
C10 C1 H1 121.7 ?
C3 C2 C1 123.3(4) yes
C3 C2 N2 118.8(4) n
C1 C2 N2 117.9(4) n
C2 C3 C4 118.0(5) yes
C2 C3 H3 121.0 ?
C4 C3 H3 121.0 ?
C3 C4 C11 121.4(4) yes
C3 C4 N4 116.5(4) n
C11 C4 N4 121.8(4) n
C6 C5 C12 117.7(5) yes
C6 C5 C17 119.7(4) n
C12 C5 C17 122.0(4) n
C7 C6 C5 119.2(5) yes
C7 C6 H6 120.3 ?
C5 C6 H6 120.4 ?
C6 C7 C8 124.3(5) yes
C6 C7 N7 118.4(4) n
C8 C7 N7 117.2(5) n
C7 C8 C13 116.0(5) yes
C7 C8 H8 122.0 ?
C13 C8 H8 122.0 ?
C14 C9 C10 127.7(4) n
C14 C9 C13 126.6(4) n
C10 C9 C13 105.6(4) n
C1 C10 C11 120.9(4) ?
C1 C10 C9 129.5(4) ?
C11 C10 C9 109.6(4) ?
C4 C11 C10 118.3(4) ?
C4 C11 C12 134.5(4) ?
C10 C11 C12 107.1(4) ?
C13 C12 C5 120.3(4) ?
C13 C12 C11 107.9(4) ?
C5 C12 C11 131.6(5) ?
C12 C13 C8 121.6(4) ?
C12 C13 C9 108.9(4) ?
C8 C13 C9 129.4(5) ?
C9 C14 C16 123.6(4) n
C9 C14 C15 122.7(4) n
C16 C14 C15 113.7(4) n
N15 C15 C14 178.3(5) ?
N16 C16 C14 178.7(6) ?
O5 C17 O6 125.0(5) ?
O5 C17 C5 121.7(5) ?
O6 C17 C5 113.2(5) ?
O6 C18 C19 107.6(4) ?
O6 C18 H181 110.2 ?
C19 C18 H181 110.1 ?
O6 C18 H182 110.3 ?
C19 C18 H182 110.2 ?
H181 C18 H182 108.5 ?
C18 C19 H191 109.5 ?
C18 C19 H192 109.6 ?
H191 C19 H192 109.5 ?
C18 C19 H193 109.4 ?
H191 C19 H193 109.5 ?
H192 C19 H193 109.5 ?

loop_
_geom_bond_atom_site_label_1
_geom_bond_atom_site_label_2
_geom_bond_distance
_geom_bond_publ_flag
O1 N2 1.234(5) n
O2 N2 1.228(5) n
O3 N4 1.231(5) n
O4 N4 1.235(5) n
O5 C17 1.217(6) n
O6 C17 1.317(6) n
O6 C18 1.474(6) n
O7 N7 1.228(5) n
O8 N7 1.230(5) n
N2 C2 1.476(6) n
N4 C4 1.469(6) n
N7 C7 1.487(6) n
N15 C15 1.152(6) yes
N16 C16 1.147(6) yes
C1 C2 1.393(6) n
C1 C10 1.401(6) n
C1 H1 0.9501 ?
C2 C3 1.381(6) n
C3 C4 1.385(6) n
C3 H3 0.9500 ?
C4 C11 1.388(6) n
C5 C6 1.407(7) n
C5 C12 1.412(7) n
C5 C17 1.500(7) n
C6 C7 1.378(7) n
C6 H6 0.9500 ?
C7 C8 1.384(6) n
C8 C13 1.398(7) n
C8 H8 0.9500 ?
C9 C14 1.352(7) yes
C9 C10 1.465(7) yes
C9 C13 1.495(6) yes
C10 C11 1.412(6) yes
C11 C12 1.502(7) yes
C12 C13 1.397(7) yes
C14 C16 1.444(7) yes
C14 C15 1.446(7) yes
C18 C19 1.505(7) n
C18 H181 0.9900 ?
C18 H182 0.9900 ?
C19 H191 0.9800 ?
C19 H192 0.9800 ?
C19 H193 0.9799 ?

loop_
_geom_torsion_atom_site_label_1
_geom_torsion_atom_site_label_2
_geom_torsion_atom_site_label_3
_geom_torsion_atom_site_label_4
_geom_torsion
C10 C1 C2 C3 -5.7(7)
C10 C1 C2 N2 174.2(4)
O2 N2 C2 C3 -19.5(6)
O1 N2 C2 C3 160.0(4)
O2 N2 C2 C1 160.6(4)
O1 N2 C2 C1 -19.9(6)
C1 C2 C3 C4 7.2(7)
N2 C2 C3 C4 -172.7(4)
C2 C3 C4 C11 0.8(7)
C2 C3 C4 N4 -173.0(4)
O3 N4 C4 C3 -33.3(6)
O4 N4 C4 C3 143.6(4)
O3 N4 C4 C11 152.9(5)
O4 N4 C4 C11 -30.2(6)
C12 C5 C6 C7 3.2(8)
C17 C5 C6 C7 -168.0(5)
C5 C6 C7 C8 4.0(8)
C5 C6 C7 N7 -179.1(4)
O7 N7 C7 C6 4.4(7)
O8 N7 C7 C6 -176.2(5)
O7 N7 C7 C8 -178.4(5)
O8 N7 C7 C8 1.0(7)
C6 C7 C8 C13 -4.8(8)
N7 C7 C8 C13 178.2(4)
C2 C1 C10 C11 -3.7(7)
C2 C1 C10 C9 176.5(5)
C14 C9 C10 C1 -6.9(9)
C13 C9 C10 C1 175.5(5)
C14 C9 C10 C11 173.3(5)
C13 C9 C10 C11 -4.3(5)
C3 C4 C11 C10 -9.7(7)
N4 C4 C11 C10 163.8(4)
C3 C4 C11 C12 173.5(5)
N4 C4 C11 C12 -13.0(8)
C1 C10 C11 C4 11.1(7)
C9 C10 C11 C4 -169.1(4)
C1 C10 C11 C12 -171.2(4)
C9 C10 C11 C12 8.6(5)
C6 C5 C12 C13 -9.2(7)
C17 C5 C12 C13 161.8(5)
C6 C5 C12 C11 175.6(5)
C17 C5 C12 C11 -13.4(9)
C4 C11 C12 C13 167.2(5)
C10 C11 C12 C13 -9.9(5)
C4 C11 C12 C5 -17.1(10)
C10 C11 C12 C5 165.8(5)
C5 C12 C13 C8 8.5(8)
C11 C12 C13 C8 -175.2(4)
C5 C12 C13 C9 -169.0(4)
C11 C12 C13 C9 7.2(5)
C7 C8 C13 C12 -1.5(7)
C7 C8 C13 C9 175.5(5)
C14 C9 C13 C12 -179.7(5)
C10 C9 C13 C12 -2.0(5)
C14 C9 C13 C8 3.0(8)
C10 C9 C13 C8 -179.4(5)
C10 C9 C14 C16 -177.0(5)
C13 C9 C14 C16 0.1(8)
C10 C9 C14 C15 4.3(8)
C13 C9 C14 C15 -178.5(5)
C18 O6 C17 O5 0.3(7)
C18 O6 C17 C5 177.6(4)
C6 C5 C17 O5 140.5(5)
C12 C5 C17 O5 -30.4(8)
C6 C5 C17 O6 -36.9(7)
C12 C5 C17 O6 152.2(5)
C17 O6 C18 C19 175.8(4)

loop_
_cod_related_entry_id
_cod_related_entry_database
_cod_related_entry_code
1 ChemSpider 3357076
